data_2108982
loop_
_publ_author_name
'Filatov, Evgeny'
'Lagunova, Varvara'
'Kochetygov, Ilia'
'Plyusnin, Pavel'
'Kuratieva, Natalia'
'Kostin, Gennadiy'
'Korenev, Sergey'

_publ_section_title
;
 Synthesis and investigation of the thermal properties of
 [Co(NH~3~)~6~][Co(C~2~O~4~)~3~]&#x00B7;3H~2~O and
 [Ir(NH~3~)~6~][Ir(C~2~O~4~)~3~]
;
_journal_coeditor_code YH5018
_journal_issue '3 Part 2'
_journal_name_full 'Acta Crystallographica Section B'
_journal_page_first
;
;
_journal_paper_doi 10.1107/S205252062200405X
_journal_volume 78
_journal_year 2022
_chemical_formula_iupac '[Ir (N H3)6] [Ir (C2 O4)4]'
_chemical_formula_moiety 'H18 Ir N6 3+, C6 Ir O12 3-'
_chemical_formula_sum 'C6 H18 Ir2 N6 O12'
_chemical_formula_weight 750.66
_space_group_crystal_system triclinic
_space_group_IT_number 2
_space_group_name_Hall '-P 1'
_space_group_name_H-M_alt 'P -1'
_atom_sites_solution_hydrogens geom
_atom_sites_solution_primary direct
_atom_sites_solution_secondary difmap
_audit_creation_method SHELXL-2014/7
_cell_angle_alpha 84.3680(10)
_cell_angle_beta 87.5790(10)
_cell_angle_gamma 70.5340(10)
_cell_formula_units_Z 2
_cell_length_a 7.5600(2)
_cell_length_b 9.7304(3)
_cell_length_c 11.9386(3)
_cell_measurement_reflns_used 4768
_cell_measurement_temperature 293(2)
_cell_measurement_theta_max 28.29
_cell_measurement_theta_min 2.23
_cell_volume 823.99(4)
_computing_cell_refinement 'Bruker SAINT'
_computing_data_collection 'Bruker APEX2'
_computing_data_reduction 'Bruker SAINT'
_computing_molecular_graphics 'Bruker SHELXTL'
_computing_publication_material 'Bruker SHELXTL'
_computing_structure_refinement 'Bruker SHELXTL'
_computing_structure_solution 'Bruker SHELXTL'
_diffrn_ambient_temperature 293(2)
_diffrn_detector_area_resol_mean 25
_diffrn_measured_fraction_theta_full 0.997
_diffrn_measured_fraction_theta_max 0.992
_diffrn_measurement_device_type 'Bruker--Nonius X8 APEX CCD area-detector'
_diffrn_measurement_method '\f scans'
_diffrn_radiation_monochromator graphite
_diffrn_radiation_probe x-ray
_diffrn_radiation_type MoK\a
_diffrn_radiation_wavelength 0.71073
_diffrn_reflns_av_R_equivalents 0.0340
_diffrn_reflns_av_unetI/netI 0.0474
_diffrn_reflns_Laue_measured_fraction_full 0.997
_diffrn_reflns_Laue_measured_fraction_max 0.992
_diffrn_reflns_limit_h_max 9
_diffrn_reflns_limit_h_min -10
_diffrn_reflns_limit_k_max 12
_diffrn_reflns_limit_k_min -12
_diffrn_reflns_limit_l_max 15
_diffrn_reflns_limit_l_min -15
_diffrn_reflns_number 7770
_diffrn_reflns_point_group_measured_fraction_full 0.997
_diffrn_reflns_point_group_measured_fraction_max 0.992
_diffrn_reflns_theta_full 25.250
_diffrn_reflns_theta_max 28.320
_diffrn_reflns_theta_min 1.714
_diffrn_standards_decay_% 0
_diffrn_standards_number 0
_exptl_absorpt_coefficient_mu 16.211
_exptl_absorpt_correction_type multi-scan
_exptl_absorpt_process_details 'Bruker SADABS'
_exptl_crystal_colour yellow
_exptl_crystal_density_diffrn 3.026
_exptl_crystal_description plate
_exptl_crystal_F_000 692
_exptl_crystal_size_max 0.100
_exptl_crystal_size_mid 0.070
_exptl_crystal_size_min 0.040
_exptl_transmission_factor_max 0.746
_exptl_transmission_factor_min 0.541
_refine_diff_density_max 1.454
_refine_diff_density_min -1.290
_refine_diff_density_rms 0.160
_refine_ls_extinction_method none
_refine_ls_goodness_of_fit_ref 1.006
_refine_ls_hydrogen_treatment constr
_refine_ls_matrix_type full
_refine_ls_number_parameters 240
_refine_ls_number_reflns 4063
_refine_ls_number_restraints 0
_refine_ls_restrained_S_all 1.006
_refine_ls_R_factor_all 0.0274
_refine_ls_R_factor_gt 0.0221
_refine_ls_shift/su_max 0.001
_refine_ls_shift/su_mean 0.000
_refine_ls_structure_factor_coef Fsqd
_refine_ls_weighting_details 'w=1/[\s^2^(Fo^2^)] where P=(Fo^2^+2Fc^2^)/3'
_refine_ls_weighting_scheme calc
_refine_ls_wR_factor_gt 0.0544
_refine_ls_wR_factor_ref 0.0557
_reflns_Friedel_coverage 0.000
_reflns_number_gt 3532
_reflns_number_total 4063
_reflns_threshold_expression >2\s(I)
_cod_data_source_file yh5018sup1.cif
_cod_data_source_block ko123_IrNH36IrOx3
_cod_database_code 2108982
_publcif_datablock.id {12bd4438-1f6e-4751-a664-4d34bdfd928f}

_shelx_shelxl_version_number 2014/7
_shelx_space_group_comment
;
The symmetry employed for this shelxl refinement is uniquely defined
by the following loop, which should always be used as a source of
symmetry information in preference to the above space-group names.
They are only intended as comments.
;
_shelx_estimated_absorpt_t_min 0.294
_shelx_estimated_absorpt_t_max 0.563

loop_
_space_group_symop_operation_xyz
'x, y, z'
'-x, -y, -z'

loop_
_atom_site_label
_atom_site_type_symbol
_atom_site_fract_x
_atom_site_fract_y
_atom_site_fract_z
_atom_site_U_iso_or_equiv
_atom_site_adp_type
_atom_site_occupancy
_atom_site_site_symmetry_order
_atom_site_calc_flag
_atom_site_refinement_flags_posn
_atom_site_refinement_flags_adp
_atom_site_refinement_flags_occupancy
_atom_site_disorder_assembly
_atom_site_disorder_group
Ir1 Ir 0.09273(2) 0.77320(2) 0.26275(2) 0.01794(5) Uani 1 1 d . . . . .
Ir2 Ir 0.53618(2) 0.24648(2) 0.23156(2) 0.02161(6) Uani 1 1 d . . . . .
O11 O 0.2861(5) 0.3030(4) 0.1528(3) 0.0311(8) Uani 1 1 d . . . . .
O12 O 0.6343(5) 0.1664(4) 0.0801(3) 0.0283(8) Uani 1 1 d . . . . .
O13 O 0.1646(5) 0.2229(5) 0.0159(3) 0.0395(10) Uani 1 1 d . . . . .
O14 O 0.5240(5) 0.1352(5) -0.0800(3) 0.0395(10) Uani 1 1 d . . . . .
O21 O 0.4276(5) 0.3222(4) 0.3817(3) 0.0277(8) Uani 1 1 d . . . . .
O22 O 0.4705(5) 0.0665(4) 0.2969(3) 0.0286(8) Uani 1 1 d . . . . .
O23 O 0.2916(5) 0.2561(4) 0.5359(3) 0.0338(9) Uani 1 1 d . . . . .
O24 O 0.3180(5) -0.0023(4) 0.4421(3) 0.0324(8) Uani 1 1 d . . . . .
O31 O 0.5988(5) 0.4303(4) 0.1756(3) 0.0294(8) Uani 1 1 d . . . . .
O32 O 0.7924(5) 0.1922(4) 0.3072(3) 0.0280(8) Uani 1 1 d . . . . .
O33 O 0.8078(6) 0.5377(5) 0.2054(4) 0.0539(12) Uani 1 1 d . . . . .
O34 O 0.9707(6) 0.3096(5) 0.3658(4) 0.0565(13) Uani 1 1 d . . . . .
N1 N 0.0973(7) 0.9646(5) 0.1678(4) 0.0476(14) Uani 1 1 d . . . . .
H1A H -0.0054 1.0007 0.1259 0.071 Uiso 1 1 calc R U . . .
H1B H 0.1984 0.9443 0.1232 0.071 Uiso 1 1 calc R U . . .
H1C H 0.1009 1.0303 0.2138 0.071 Uiso 1 1 calc R U . . .
N2 N 0.0129(6) 0.8884(5) 0.4022(3) 0.0271(9) Uani 1 1 d . . . . .
H2A H 0.1144 0.8848 0.4391 0.041 Uiso 0.5 1 calc R U P . .
H2B H -0.0525 0.9812 0.3808 0.041 Uiso 0.5 1 calc R U P . .
H2C H -0.0580 0.8492 0.4471 0.041 Uiso 0.5 1 calc R U P . .
H2D H -0.1118 0.9253 0.4056 0.041 Uiso 0.5 1 calc R U P . .
H2E H 0.0551 0.8289 0.4639 0.041 Uiso 0.5 1 calc R U P . .
H2F H 0.0606 0.9610 0.3976 0.041 Uiso 0.5 1 calc R U P . .
N3 N 0.0806(6) 0.5871(5) 0.3600(4) 0.0310(10) Uani 1 1 d . . . . .
H3A H 0.0180 0.6129 0.4236 0.047 Uiso 1 1 calc R U . . .
H3B H 0.1964 0.5279 0.3760 0.047 Uiso 1 1 calc R U . . .
H3C H 0.0221 0.5410 0.3220 0.047 Uiso 1 1 calc R U . . .
N4 N 0.1711(6) 0.6527(5) 0.1226(3) 0.0325(10) Uani 1 1 d . . . . .
H4A H 0.1468 0.5691 0.1360 0.049 Uiso 1 1 calc R U . . .
H4B H 0.2933 0.6334 0.1091 0.049 Uiso 1 1 calc R U . . .
H4C H 0.1067 0.7043 0.0630 0.049 Uiso 1 1 calc R U . . .
N5 N 0.3761(6) 0.7266(6) 0.3012(4) 0.0360(11) Uani 1 1 d . . . . .
H5A H 0.4440 0.7169 0.2380 0.054 Uiso 1 1 calc R U . . .
H5B H 0.4155 0.6437 0.3459 0.054 Uiso 1 1 calc R U . . .
H5C H 0.3889 0.7993 0.3362 0.054 Uiso 1 1 calc R U . . .
N6 N -0.1858(5) 0.8258(5) 0.2256(3) 0.0267(9) Uani 1 1 d . . . . .
H6A H -0.2523 0.9045 0.2597 0.040 Uiso 1 1 calc R U . . .
H6B H -0.2248 0.7511 0.2495 0.040 Uiso 1 1 calc R U . . .
H6C H -0.2010 0.8446 0.1515 0.040 Uiso 1 1 calc R U . . .
C11 C 0.2980(7) 0.2357(6) 0.0635(4) 0.0255(10) Uani 1 1 d . . . . .
C12 C 0.5002(7) 0.1724(6) 0.0155(4) 0.0258(10) Uani 1 1 d . . . . .
C21 C 0.3637(6) 0.2307(5) 0.4442(4) 0.0233(10) Uani 1 1 d . . . . .
C22 C 0.3825(6) 0.0862(6) 0.3927(4) 0.0234(10) Uani 1 1 d . . . . .
C31 C 0.7473(8) 0.4361(6) 0.2231(4) 0.0306(11) Uani 1 1 d . . . . .
C32 C 0.8479(7) 0.3037(6) 0.3063(5) 0.0291(11) Uani 1 1 d . . . . .

loop_
_atom_site_aniso_label
_atom_site_aniso_U_11
_atom_site_aniso_U_22
_atom_site_aniso_U_33
_atom_site_aniso_U_23
_atom_site_aniso_U_13
_atom_site_aniso_U_12
Ir1 0.01602(9) 0.01434(10) 0.02228(9) -0.00411(7) 0.00066(7) -0.00286(7)
Ir2 0.02165(11) 0.01802(10) 0.02402(10) -0.00381(7) -0.00113(7) -0.00442(8)
O11 0.0183(17) 0.040(2) 0.0305(18) -0.0085(16) -0.0021(14) -0.0016(16)
O12 0.0232(18) 0.033(2) 0.0300(17) -0.0079(16) 0.0040(14) -0.0108(16)
O13 0.030(2) 0.056(3) 0.0348(19) -0.0056(18) -0.0058(16) -0.015(2)
O14 0.039(2) 0.056(3) 0.0228(18) -0.0101(17) 0.0051(16) -0.013(2)
O21 0.033(2) 0.0224(19) 0.0272(17) -0.0062(14) 0.0037(15) -0.0075(16)
O22 0.035(2) 0.0224(19) 0.0320(18) -0.0077(15) 0.0044(15) -0.0129(16)
O23 0.031(2) 0.043(3) 0.0271(18) -0.0120(17) 0.0071(16) -0.0100(19)
O24 0.0270(19) 0.033(2) 0.042(2) 0.0014(17) 0.0004(15) -0.0175(17)
O31 0.033(2) 0.022(2) 0.0351(19) 0.0042(15) -0.0056(15) -0.0124(16)
O32 0.0221(18) 0.0198(19) 0.0395(19) 0.0024(15) -0.0088(15) -0.0040(15)
O33 0.061(3) 0.028(2) 0.079(3) 0.008(2) -0.021(2) -0.025(2)
O34 0.054(3) 0.048(3) 0.075(3) 0.018(2) -0.038(2) -0.029(2)
N1 0.049(3) 0.030(3) 0.055(3) 0.008(2) 0.024(3) -0.006(2)
N2 0.026(2) 0.029(2) 0.031(2) -0.0132(18) 0.0040(17) -0.0144(19)
N3 0.029(2) 0.022(2) 0.042(2) 0.0002(19) -0.0007(19) -0.0096(19)
N4 0.027(2) 0.033(3) 0.033(2) -0.0146(19) -0.0006(18) 0.000(2)
N5 0.017(2) 0.046(3) 0.049(3) -0.017(2) 0.0023(19) -0.013(2)
N6 0.019(2) 0.029(2) 0.029(2) -0.0077(18) -0.0040(16) -0.0018(18)
C11 0.023(2) 0.028(3) 0.021(2) 0.003(2) 0.0009(18) -0.005(2)
C12 0.028(3) 0.026(3) 0.023(2) 0.002(2) 0.0024(19) -0.010(2)
C21 0.017(2) 0.025(3) 0.024(2) -0.0078(19) -0.0036(18) 0.001(2)
C22 0.017(2) 0.024(3) 0.028(2) -0.005(2) -0.0039(18) -0.004(2)
C31 0.035(3) 0.021(3) 0.035(3) 0.001(2) -0.003(2) -0.010(2)
C32 0.019(2) 0.021(3) 0.045(3) 0.000(2) -0.005(2) -0.004(2)

loop_
_atom_type_symbol
_atom_type_description
_atom_type_scat_dispersion_real
_atom_type_scat_dispersion_imag
_atom_type_scat_source
C C 0.0033 0.0016 'International Tables Vol C Tables 4.2.6.8 and 6.1.1.4'
H H 0.0000 0.0000 'International Tables Vol C Tables 4.2.6.8 and 6.1.1.4'
N N 0.0061 0.0033 'International Tables Vol C Tables 4.2.6.8 and 6.1.1.4'
O O 0.0106 0.0060 'International Tables Vol C Tables 4.2.6.8 and 6.1.1.4'
Ir Ir -1.4442 7.9887 'International Tables Vol C Tables 4.2.6.8 and 6.1.1.4'

loop_
_geom_angle_atom_site_label_1
_geom_angle_atom_site_label_2
_geom_angle_atom_site_label_3
_geom_angle
_geom_angle_site_symmetry_1
_geom_angle_site_symmetry_3
_geom_angle_publ_flag
N6 Ir1 N2 88.43(16) . . ?
N6 Ir1 N3 89.42(17) . . ?
N2 Ir1 N3 88.87(17) . . ?
N6 Ir1 N4 91.04(17) . . ?
N2 Ir1 N4 178.71(16) . . ?
N3 Ir1 N4 89.95(18) . . ?
N6 Ir1 N1 89.42(19) . . ?
N2 Ir1 N1 89.62(19) . . ?
N3 Ir1 N1 178.13(18) . . ?
N4 Ir1 N1 91.55(19) . . ?
N6 Ir1 N5 178.15(18) . . ?
N2 Ir1 N5 90.40(17) . . ?
N3 Ir1 N5 91.98(18) . . ?
N4 Ir1 N5 90.16(18) . . ?
N1 Ir1 N5 89.1(2) . . ?
O11 Ir2 O21 95.91(14) . . ?
O11 Ir2 O31 96.78(14) . . ?
O21 Ir2 O31 94.33(14) . . ?
O11 Ir2 O22 84.27(15) . . ?
O21 Ir2 O22 82.35(14) . . ?
O31 Ir2 O22 176.61(13) . . ?
O11 Ir2 O12 81.90(14) . . ?
O21 Ir2 O12 177.12(13) . . ?
O31 Ir2 O12 87.81(14) . . ?
O22 Ir2 O12 95.54(14) . . ?
O11 Ir2 O32 178.26(13) . . ?
O21 Ir2 O32 85.24(14) . . ?
O31 Ir2 O32 81.82(14) . . ?
O22 Ir2 O32 97.18(14) . . ?
O12 Ir2 O32 96.99(14) . . ?
C11 O11 Ir2 112.1(3) . . ?
C12 O12 Ir2 111.8(3) . . ?
C21 O21 Ir2 112.9(3) . . ?
C22 O22 Ir2 112.5(3) . . ?
C31 O31 Ir2 112.3(3) . . ?
C32 O32 Ir2 111.5(3) . . ?
O13 C11 O11 125.0(5) . . ?
O13 C11 C12 120.5(5) . . ?
O11 C11 C12 114.5(4) . . ?
O14 C12 O12 123.7(5) . . ?
O14 C12 C11 119.9(5) . . ?
O12 C12 C11 116.4(4) . . ?
O23 C21 O21 123.0(5) . . ?
O23 C21 C22 121.3(4) . . ?
O21 C21 C22 115.7(4) . . ?
O24 C22 O22 123.4(5) . . ?
O24 C22 C21 120.3(4) . . ?
O22 C22 C21 116.3(4) . . ?
O33 C31 O31 123.9(5) . . ?
O33 C31 C32 120.1(5) . . ?
O31 C31 C32 115.9(4) . . ?
O34 C32 O32 124.2(5) . . ?
O34 C32 C31 119.9(5) . . ?
O32 C32 C31 115.9(4) . . ?

loop_
_geom_bond_atom_site_label_1
_geom_bond_atom_site_label_2
_geom_bond_distance
_geom_bond_site_symmetry_2
_geom_bond_publ_flag
Ir1 N6 2.051(4) . ?
Ir1 N2 2.056(4) . ?
Ir1 N3 2.079(4) . ?
Ir1 N4 2.089(4) . ?
Ir1 N1 2.093(4) . ?
Ir1 N5 2.098(4) . ?
Ir2 O11 2.029(3) . ?
Ir2 O21 2.041(3) . ?
Ir2 O31 2.043(3) . ?
Ir2 O22 2.050(3) . ?
Ir2 O12 2.051(3) . ?
Ir2 O32 2.053(3) . ?
O11 C11 1.289(6) . ?
O12 C12 1.283(6) . ?
O13 C11 1.226(6) . ?
O14 C12 1.217(6) . ?
O21 C21 1.308(6) . ?
O22 C22 1.296(6) . ?
O23 C21 1.212(5) . ?
O24 C22 1.218(6) . ?
O31 C31 1.298(6) . ?
O32 C32 1.287(6) . ?
O33 C31 1.219(6) . ?
O34 C32 1.211(6) . ?
C11 C12 1.553(7) . ?
C21 C22 1.550(7) . ?
C31 C32 1.545(7) . ?

_cod_database_fobs_code 2108982
